data_4133262
loop_
_publ_author_name
'Yao, Huan'
'Ke, Hua'
'Zhang, Xiaobin'
'Pan, San-Jiang'
'Li, Ming-Shuang'
'Yang, Liu-Pan'
'Schreckenbach, Georg'
'Jiang, Wei'

_publ_section_title
;
 Molecular Recognition of Hydrophilic Molecules in Water by Combining the
 Hydrophobic Effect with Hydrogen Bonding.
;
_journal_issue 41
_journal_name_full 'Journal of the American Chemical Society'
_journal_page_first 13466
_journal_page_last 13477
_journal_paper_doi 10.1021/jacs.8b09157
_journal_volume 140
_journal_year 2018
_chemical_formula_moiety 'C66 H66 N2 O10, 4(C4 H5 N), H2 O'
_chemical_formula_sum 'C82 H88 N6 O11'
_chemical_formula_weight 1333.58
_space_group_crystal_system triclinic
_space_group_IT_number 2
_space_group_name_Hall '-P 1'
_space_group_name_H-M_alt 'P -1'
_atom_sites_solution_hydrogens mixed
_atom_sites_solution_primary dual
_audit_creation_date 2017-04-21
_audit_creation_method
;
Olex2 1.2
(compiled 2017.01.04 svn.r3372 for OlexSys, GUI svn.r5292)
;
_cell_angle_alpha 90.6630(10)
_cell_angle_beta 94.2910(10)
_cell_angle_gamma 113.2830(10)
_cell_formula_units_Z 2
_cell_length_a 14.1297(4)
_cell_length_b 15.4771(5)
_cell_length_c 17.6350(5)
_cell_measurement_reflns_used 9781
_cell_measurement_temperature 150(2)
_cell_measurement_theta_max 59.02
_cell_measurement_theta_min 4.07
_cell_volume 3528.98(18)
_computing_cell_refinement 'SAINT v8.37A (Bruker, 2015)'
_computing_data_reduction 'SAINT v8.37A (Bruker, 2015)'
_computing_molecular_graphics 'Olex2 (Dolomanov et al., 2009)'
_computing_publication_material 'Olex2 (Dolomanov et al., 2009)'
_computing_structure_refinement 'XL (Sheldrick, 2008)'
_computing_structure_solution 'XT (Sheldrick, 2015)'
_diffrn_ambient_temperature 150.0
_diffrn_detector_area_resol_mean 8
_diffrn_measured_fraction_theta_full 0.989
_diffrn_measured_fraction_theta_max 0.989
_diffrn_measurement_device_type 'Bruker SMART APEX CCD area detector'
_diffrn_measurement_method '\w and \f scans'
_diffrn_radiation_monochromator graphite
_diffrn_radiation_type CuK\a
_diffrn_radiation_wavelength 1.54178
_diffrn_reflns_av_R_equivalents 0.0276
_diffrn_reflns_av_unetI/netI 0.0273
_diffrn_reflns_Laue_measured_fraction_full 0.989
_diffrn_reflns_Laue_measured_fraction_max 0.989
_diffrn_reflns_limit_h_max 15
_diffrn_reflns_limit_h_min -15
_diffrn_reflns_limit_k_max 17
_diffrn_reflns_limit_k_min -17
_diffrn_reflns_limit_l_max 19
_diffrn_reflns_limit_l_min -19
_diffrn_reflns_number 35393
_diffrn_reflns_point_group_measured_fraction_full 0.989
_diffrn_reflns_point_group_measured_fraction_max 0.989
_diffrn_reflns_theta_full 59.115
_diffrn_reflns_theta_max 59.115
_diffrn_reflns_theta_min 2.515
_diffrn_source 'sealed tube'
_diffrn_standards_number 0
_exptl_absorpt_coefficient_mu 0.669
_exptl_absorpt_correction_T_max 0.7516
_exptl_absorpt_correction_T_min 0.6690
_exptl_absorpt_correction_type multi-scan
_exptl_absorpt_process_details
'SADABS-2016/2 (Bruker,2016/2) was used for absorption correction. wR2(int) was 0.0810 before and 0.0435 after correction. The Ratio of minimum to maximum transmission is 0.8901. The \l/2 correction factor is Not present.'
_exptl_crystal_colour colourless
_exptl_crystal_colour_primary colourless
_exptl_crystal_density_diffrn 1.255
_exptl_crystal_description block
_exptl_crystal_F_000 1420
_exptl_crystal_size_max 0.3
_exptl_crystal_size_mid 0.22
_exptl_crystal_size_min 0.15
_refine_diff_density_max 0.880
_refine_diff_density_min -0.329
_refine_diff_density_rms 0.050
_refine_ls_extinction_method none
_refine_ls_goodness_of_fit_ref 1.031
_refine_ls_hydrogen_treatment constr
_refine_ls_matrix_type full
_refine_ls_number_parameters 899
_refine_ls_number_reflns 10093
_refine_ls_number_restraints 0
_refine_ls_restrained_S_all 1.031
_refine_ls_R_factor_all 0.0516
_refine_ls_R_factor_gt 0.0474
_refine_ls_shift/su_max 0.000
_refine_ls_shift/su_mean 0.000
_refine_ls_structure_factor_coef Fsqd
_refine_ls_weighting_details 'w=1/[\s^2^(Fo^2^)+(0.0660P)^2^+2.6090P] where P=(Fo^2^+2Fc^2^)/3'
_refine_ls_weighting_scheme calc
_refine_ls_wR_factor_gt 0.1249
_refine_ls_wR_factor_ref 0.1286
_reflns_Friedel_coverage 0.000
_reflns_number_gt 9167
_reflns_number_total 10093
_reflns_threshold_expression 'I > 2\s(I)'
_cod_data_source_file ja8b09157_si_014.cif
_cod_data_source_block p-1
_cod_database_code 4133262
_shelx_shelxl_version_number 2014/7
_shelx_space_group_comment
;
The symmetry employed for this shelxl refinement is uniquely defined
by the following loop, which should always be used as a source of
symmetry information in preference to the above space-group names.
They are only intended as comments.
;
_olex2_refinement_description
;
1. Fixed Uiso
 At 1.2 times of:
  All C(H) groups, All C(H,H) groups, All N(H) groups
 At 1.5 times of:
  All C(H,H,H) groups, All O(H,H) groups
2.a Free rotating group:
 O11(H11A,H11B)
2.b Ternary CH refined with riding coordinates:
 C1(H1), C3(H3), C48(H48), C50(H50)
2.c Secondary CH2 refined with riding coordinates:
 C2(H2A,H2B), C14(H14A,H14B), C15(H15A,H15B), C16(H16A,H16B), C28(H28A,H28B),
 C29(H29A,H29B), C30(H30A,H30B), C33(H33A,H33B), C44(H44A,H44B), C45(H45A,H45B),
  C46(H46A,H46B), C49(H49A,H49B), C61(H61A,H61B), C62(H62A,H62B), C63(H63A,
 H63B), C65(H65A,H65B)
2.d Aromatic/amide H refined with riding coordinates:
 C6(H6), C7(H7), C11(H11), C12(H12), C20(H20), C21(H21), C25(H25), C26(H26),
 C36(H36), C37(H37), C41(H41), C42(H42), C52(H52), C53(H53), C57(H57), C58(H58),
  N1(H1A), N2(H2), C71(H71), C72(H72), C73(H73), C74(H74), N4(H4), C75(H75),
 C76(H76), C77(H77), C78(H78), N5(H5), C67(H67), C68(H68), C69(H69), C70(H70),
 N3(H3A), C79(H79), C80(H80), C81(H81), C82(H82), N6(H6A)
2.e Idealised Me refined as rotating group:
 C17(H17A,H17B,H17C), C31(H31A,H31B,H31C), C47(H47A,H47B,H47C), C64(H64A,H64B,
 H64C)
;
_olex2_submission_special_instructions 'No special instructions were received'

loop_
_space_group_symop_operation_xyz
'x, y, z'
'-x, -y, -z'

loop_
_atom_site_label
_atom_site_type_symbol
_atom_site_fract_x
_atom_site_fract_y
_atom_site_fract_z
_atom_site_U_iso_or_equiv
_atom_site_adp_type
_atom_site_occupancy
_atom_site_site_symmetry_order
_atom_site_calc_flag
_atom_site_refinement_flags_posn
C1 C 0.03683(15) 0.10757(14) 0.91443(12) 0.0283(5) Uani 1 1 d .
H1 H -0.0377 0.0815 0.9248 0.034 Uiso 1 1 calc R
C2 C 0.10044(15) 0.12725(14) 0.98975(12) 0.0274(4) Uani 1 1 d .
H2A H 0.0822 0.0688 1.0182 0.033 Uiso 1 1 calc R
H2B H 0.0873 0.1744 1.0208 0.033 Uiso 1 1 calc R
C3 C 0.21373(14) 0.16472(13) 0.97331(11) 0.0227(4) Uani 1 1 d .
H3 H 0.2600 0.1797 1.0216 0.027 Uiso 1 1 calc R
C4 C 0.23631(14) 0.25254(13) 0.92678(11) 0.0222(4) Uani 1 1 d .
C5 C 0.15795(15) 0.25745(14) 0.87893(12) 0.0265(4) Uani 1 1 d .
C6 C 0.17391(15) 0.33080(14) 0.82863(12) 0.0305(5) Uani 1 1 d .
H6 H 0.1170 0.3338 0.7982 0.037 Uiso 1 1 calc R
C7 C 0.27081(15) 0.39758(14) 0.82346(11) 0.0275(4) Uani 1 1 d .
H7 H 0.2816 0.4451 0.7875 0.033 Uiso 1 1 calc R
C8 C 0.35562(15) 0.39688(13) 0.87118(11) 0.0222(4) Uani 1 1 d .
C9 C 0.45870(14) 0.46331(13) 0.86548(10) 0.0218(4) Uani 1 1 d .
C10 C 0.53897(14) 0.46234(13) 0.91402(11) 0.0235(4) Uani 1 1 d .
C11 C 0.51903(15) 0.39815(13) 0.97273(11) 0.0253(4) Uani 1 1 d .
H11 H 0.5736 0.4004 1.0087 0.030 Uiso 1 1 calc R
C12 C 0.42119(15) 0.33292(13) 0.97775(11) 0.0232(4) Uani 1 1 d .
H12 H 0.4091 0.2902 1.0177 0.028 Uiso 1 1 calc R
C13 C 0.33714(14) 0.32617(13) 0.92612(10) 0.0212(4) Uani 1 1 d .
C14 C 0.72120(15) 0.52347(14) 0.95048(12) 0.0285(4) Uani 1 1 d .
H14A H 0.7234 0.4607 0.9442 0.034 Uiso 1 1 calc R
H14B H 0.7136 0.5345 1.0047 0.034 Uiso 1 1 calc R
C15 C 0.81864(16) 0.59830(15) 0.92648(12) 0.0331(5) Uani 1 1 d .
H15A H 0.8775 0.5991 0.9610 0.040 Uiso 1 1 calc R
H15B H 0.8142 0.6602 0.9331 0.040 Uiso 1 1 calc R
C16 C 0.84158(18) 0.58708(17) 0.84527(14) 0.0420(6) Uani 1 1 d .
H16A H 0.7852 0.5907 0.8103 0.050 Uiso 1 1 calc R
H16B H 0.9064 0.6402 0.8352 0.050 Uiso 1 1 calc R
C17 C 0.8525(2) 0.4960(2) 0.82786(19) 0.0663(8) Uani 1 1 d .
H17A H 0.8739 0.4963 0.7763 0.099 Uiso 1 1 calc GR
H17B H 0.7860 0.4431 0.8315 0.099 Uiso 1 1 calc GR
H17C H 0.9047 0.4896 0.8645 0.099 Uiso 1 1 calc GR
C18 C 0.22880(14) 0.09005(13) 0.92427(10) 0.0226(4) Uani 1 1 d .
C19 C 0.32368(14) 0.07758(12) 0.92471(10) 0.0214(4) Uani 1 1 d .
C20 C 0.40528(15) 0.11854(13) 0.98242(11) 0.0237(4) Uani 1 1 d .
H20 H 0.3941 0.1502 1.0251 0.028 Uiso 1 1 calc R
C21 C 0.49936(15) 0.11423(13) 0.97899(11) 0.0251(4) Uani 1 1 d .
H21 H 0.5523 0.1423 1.0190 0.030 Uiso 1 1 calc R
C22 C 0.51798(14) 0.06817(13) 0.91605(11) 0.0232(4) Uani 1 1 d .
C23 C 0.43831(14) 0.01958(13) 0.86171(11) 0.0223(4) Uani 1 1 d .
C24 C 0.33898(14) 0.02166(13) 0.86558(11) 0.0225(4) Uani 1 1 d .
C25 C 0.25422(15) -0.02825(14) 0.81172(11) 0.0274(4) Uani 1 1 d .
H25 H 0.2625 -0.0661 0.7721 0.033 Uiso 1 1 calc R
C26 C 0.16133(15) -0.02237(14) 0.81627(12) 0.0298(5) Uani 1 1 d .
H26 H 0.1042 -0.0591 0.7817 0.036 Uiso 1 1 calc R
C27 C 0.14917(15) 0.03760(14) 0.87176(11) 0.0264(4) Uani 1 1 d .
C28 C 0.69854(15) 0.12405(15) 0.95799(12) 0.0291(5) Uani 1 1 d .
H28A H 0.6901 0.1004 1.0100 0.035 Uiso 1 1 calc R
H28B H 0.7042 0.1899 0.9596 0.035 Uiso 1 1 calc R
C29 C 0.79262(16) 0.11886(15) 0.92839(12) 0.0317(5) Uani 1 1 d .
H29A H 0.7841 0.0522 0.9260 0.038 Uiso 1 1 calc R
H29B H 0.8532 0.1538 0.9648 0.038 Uiso 1 1 calc R
C30 C 0.81480(18) 0.15859(19) 0.84988(14) 0.0443(6) Uani 1 1 d .
H30A H 0.8653 0.1374 0.8286 0.053 Uiso 1 1 calc R
H30B H 0.7501 0.1327 0.8158 0.053 Uiso 1 1 calc R
C31 C 0.8568(3) 0.2644(2) 0.8507(2) 0.0791(11) Uani 1 1 d .
H31A H 0.8680 0.2855 0.7987 0.119 Uiso 1 1 calc GR
H31B H 0.9225 0.2907 0.8825 0.119 Uiso 1 1 calc GR
H31C H 0.8071 0.2861 0.8715 0.119 Uiso 1 1 calc GR
C32 C 0.45872(14) -0.03206(13) 0.79635(11) 0.0228(4) Uani 1 1 d .
C33 C 0.55154(16) -0.01308(14) 0.68039(11) 0.0256(4) Uani 1 1 d .
H33A H 0.5001 -0.0773 0.6655 0.031 Uiso 1 1 calc R
H33B H 0.6195 -0.0166 0.6921 0.031 Uiso 1 1 calc R
C34 C 0.55791(15) 0.05082(13) 0.61556(10) 0.0231(4) Uani 1 1 d .
C35 C 0.46652(15) 0.05628(13) 0.58068(10) 0.0224(4) Uani 1 1 d .
C36 C 0.36715(15) -0.00017(13) 0.60362(11) 0.0249(4) Uani 1 1 d .
H36 H 0.3613 -0.0429 0.6430 0.030 Uiso 1 1 calc R
C37 C 0.28057(15) 0.00592(13) 0.57017(11) 0.0268(4) Uani 1 1 d .
H37 H 0.2146 -0.0342 0.5848 0.032 Uiso 1 1 calc R
C38 C 0.28800(15) 0.07153(13) 0.51391(11) 0.0251(4) Uani 1 1 d .
C39 C 0.38142(15) 0.13050(13) 0.49037(10) 0.0234(4) Uani 1 1 d .
C40 C 0.47261(15) 0.11992(13) 0.52142(10) 0.0225(4) Uani 1 1 d .
C41 C 0.57144(15) 0.17004(13) 0.49557(11) 0.0244(4) Uani 1 1 d .
H41 H 0.5771 0.2090 0.4535 0.029 Uiso 1 1 calc R
C42 C 0.65897(15) 0.16409(13) 0.52926(11) 0.0264(4) Uani 1 1 d .
H42 H 0.7241 0.1995 0.5109 0.032 Uiso 1 1 calc R
C43 C 0.65295(15) 0.10581(14) 0.59099(11) 0.0260(4) Uani 1 1 d .
C44 C 0.83803(15) 0.14872(15) 0.60256(12) 0.0310(5) Uani 1 1 d .
H44A H 0.8579 0.2176 0.6082 0.037 Uiso 1 1 calc R
H44B H 0.8370 0.1318 0.5481 0.037 Uiso 1 1 calc R
C45 C 0.91420(16) 0.12096(16) 0.64956(12) 0.0328(5) Uani 1 1 d .
H45A H 0.8894 0.0515 0.6474 0.039 Uiso 1 1 calc R
H45B H 0.9175 0.1420 0.7033 0.039 Uiso 1 1 calc R
C46 C 1.02121(19) 0.1626(2) 0.62261(16) 0.0544(7) Uani 1 1 d .
H46A H 1.0477 0.2321 0.6282 0.065 Uiso 1 1 calc R
H46B H 1.0168 0.1455 0.5678 0.065 Uiso 1 1 calc R
C47 C 1.09722(19) 0.1302(2) 0.66520(16) 0.0548(7) Uani 1 1 d .
H47A H 1.1653 0.1609 0.6458 0.082 Uiso 1 1 calc GR
H47B H 1.0734 0.0617 0.6579 0.082 Uiso 1 1 calc GR
H47C H 1.1022 0.1468 0.7196 0.082 Uiso 1 1 calc GR
C48 C 0.19323(16) 0.14291(14) 0.43721(12) 0.0298(5) Uani 1 1 d .
H48 H 0.1273 0.1175 0.4034 0.036 Uiso 1 1 calc R
C49 C 0.28166(16) 0.17228(15) 0.38718(11) 0.0302(5) Uani 1 1 d .
H49A H 0.2788 0.2221 0.3535 0.036 Uiso 1 1 calc R
H49B H 0.2776 0.1178 0.3550 0.036 Uiso 1 1 calc R
C50 C 0.38186(15) 0.20924(13) 0.43912(11) 0.0243(4) Uani 1 1 d .
H50 H 0.4435 0.2309 0.4088 0.029 Uiso 1 1 calc R
C51 C 0.28867(15) 0.28561(13) 0.51166(11) 0.0262(4) Uani 1 1 d .
C52 C 0.28250(16) 0.34866(14) 0.56724(12) 0.0282(5) Uani 1 1 d .
H52 H 0.2168 0.3438 0.5807 0.034 Uiso 1 1 calc R
C53 C 0.36997(15) 0.41641(13) 0.60177(11) 0.0261(4) Uani 1 1 d .
H53 H 0.3648 0.4569 0.6406 0.031 Uiso 1 1 calc R
C54 C 0.46892(15) 0.42763(13) 0.58068(10) 0.0232(4) Uani 1 1 d .
C55 C 0.56141(15) 0.49905(13) 0.61558(10) 0.0238(4) Uani 1 1 d .
C56 C 0.65595(15) 0.50729(13) 0.59382(11) 0.0261(4) Uani 1 1 d .
C57 C 0.66116(15) 0.44773(14) 0.53458(11) 0.0271(4) Uani 1 1 d .
H57 H 0.7265 0.4549 0.5186 0.032 Uiso 1 1 calc R
C58 C 0.57317(15) 0.37996(13) 0.50009(11) 0.0248(4) Uani 1 1 d .
H58 H 0.5785 0.3419 0.4593 0.030 Uiso 1 1 calc R
C59 C 0.47415(15) 0.36442(13) 0.52303(10) 0.0218(4) Uani 1 1 d .
C60 C 0.38190(15) 0.28977(13) 0.49036(10) 0.0231(4) Uani 1 1 d .
C61 C 0.84061(15) 0.59181(15) 0.60310(12) 0.0318(5) Uani 1 1 d .
H61A H 0.8388 0.6058 0.5485 0.038 Uiso 1 1 calc R
H61B H 0.8559 0.5349 0.6084 0.038 Uiso 1 1 calc R
C62 C 0.92333(17) 0.67398(15) 0.64820(12) 0.0354(5) Uani 1 1 d .
H62A H 0.9300 0.6569 0.7017 0.043 Uiso 1 1 calc R
H62B H 0.9032 0.7284 0.6480 0.043 Uiso 1 1 calc R
C63 C 1.02678(18) 0.70134(17) 0.61452(14) 0.0441(6) Uani 1 1 d .
H63A H 1.0215 0.7245 0.5629 0.053 Uiso 1 1 calc R
H63B H 1.0425 0.6448 0.6094 0.053 Uiso 1 1 calc R
C64 C 1.1152(2) 0.77702(19) 0.66272(16) 0.0556(7) Uani 1 1 d .
H64A H 1.1798 0.7918 0.6387 0.083 Uiso 1 1 calc GR
H64B H 1.1216 0.7542 0.7136 0.083 Uiso 1 1 calc GR
H64C H 1.1009 0.8339 0.6669 0.083 Uiso 1 1 calc GR
C65 C 0.55589(16) 0.56315(13) 0.67842(11) 0.0261(4) Uani 1 1 d .
H65A H 0.6235 0.6170 0.6883 0.031 Uiso 1 1 calc R
H65B H 0.5031 0.5881 0.6631 0.031 Uiso 1 1 calc R
C66 C 0.48099(14) 0.53107(13) 0.80242(11) 0.0225(4) Uani 1 1 d .
N1 N 0.52150(12) 0.02213(11) 0.74819(9) 0.0241(4) Uani 1 1 d .
H1A H 0.5469 0.0834 0.7575 0.029 Uiso 1 1 calc R
N2 N 0.52892(13) 0.51049(11) 0.74750(9) 0.0248(4) Uani 1 1 d .
H2 H 0.5457 0.4617 0.7530 0.030 Uiso 1 1 calc R
O1 O 0.05682(10) 0.19112(10) 0.87447(9) 0.0335(3) Uani 1 1 d .
O2 O 0.05227(10) 0.04043(10) 0.86721(8) 0.0320(3) Uani 1 1 d .
O3 O 0.63584(10) 0.52772(9) 0.90335(8) 0.0277(3) Uani 1 1 d .
O4 O 0.61179(10) 0.06607(10) 0.90644(8) 0.0281(3) Uani 1 1 d .
O5 O 0.41811(11) -0.11928(9) 0.78762(8) 0.0346(4) Uani 1 1 d .
O6 O 0.19343(10) 0.07117(9) 0.48636(8) 0.0308(3) Uani 1 1 d .
O7 O 0.19347(10) 0.21980(9) 0.48201(8) 0.0316(3) Uani 1 1 d .
O8 O 0.73796(10) 0.09939(11) 0.62915(8) 0.0341(3) Uani 1 1 d .
O9 O 0.74263(11) 0.57549(10) 0.63127(8) 0.0341(3) Uani 1 1 d .
O10 O 0.45574(12) 0.59875(10) 0.80108(9) 0.0400(4) Uani 1 1 d .
C71 C 0.17009(18) -0.26400(18) 0.88813(14) 0.0446(6) Uani 1 1 d .
H71 H 0.1448 -0.2158 0.8823 0.053 Uiso 1 1 calc R
C72 C 0.12228(19) -0.3468(2) 0.92098(15) 0.0518(7) Uani 1 1 d .
H72 H 0.0580 -0.3668 0.9428 0.062 Uiso 1 1 calc R
C73 C 0.1844(2) -0.3978(2) 0.91704(16) 0.0558(7) Uani 1 1 d .
H73 H 0.1700 -0.4589 0.9351 0.067 Uiso 1 1 calc R
C74 C 0.26990(19) -0.34306(19) 0.88231(14) 0.0478(6) Uani 1 1 d .
H74 H 0.3261 -0.3592 0.8721 0.057 Uiso 1 1 calc R
N4 N 0.26025(14) -0.26157(14) 0.86502(10) 0.0400(5) Uani 1 1 d .
H4 H 0.3055 -0.2146 0.8424 0.048 Uiso 1 1 calc R
C75 C 0.7118(3) 0.75074(19) 0.82118(15) 0.0567(8) Uani 1 1 d .
H75 H 0.6977 0.6856 0.8239 0.068 Uiso 1 1 calc R
C76 C 0.8055(2) 0.8202(2) 0.81489(14) 0.0558(7) Uani 1 1 d .
H76 H 0.8687 0.8126 0.8119 0.067 Uiso 1 1 calc R
C77 C 0.7931(2) 0.90441(18) 0.81356(13) 0.0475(6) Uani 1 1 d .
H77 H 0.8457 0.9654 0.8097 0.057 Uiso 1 1 calc R
C78 C 0.6903(2) 0.88266(18) 0.81885(12) 0.0442(6) Uani 1 1 d .
H78 H 0.6573 0.9255 0.8196 0.053 Uiso 1 1 calc R
N5 N 0.64466(19) 0.78777(17) 0.82283(12) 0.0617(7) Uani 1 1 d .
H5 H 0.5781 0.7557 0.8261 0.074 Uiso 1 1 calc R
C67 C 0.4560(2) 0.2452(2) 0.69935(18) 0.0590(7) Uani 1 1 d .
H67 H 0.3932 0.2307 0.6685 0.071 Uiso 1 1 calc R
C68 C 0.4735(3) 0.24723(19) 0.7838(2) 0.0828(13) Uani 1 1 d .
H68 H 0.4238 0.2361 0.8199 0.099 Uiso 1 1 calc R
C69 C 0.5776(4) 0.2688(3) 0.7976(2) 0.0876(11) Uani 1 1 d .
H69 H 0.6122 0.2737 0.8468 0.105 Uiso 1 1 calc R
C70 C 0.6213(3) 0.2811(2) 0.7362(2) 0.0827(11) Uani 1 1 d .
H70 H 0.6928 0.2967 0.7321 0.099 Uiso 1 1 calc R
N3 N 0.55109(18) 0.26884(14) 0.67841(11) 0.0489(5) Uani 1 1 d .
H3A H 0.5660 0.2757 0.6307 0.059 Uiso 1 1 calc R
C79 C 0.1672(3) 0.5332(4) 0.6251(3) 0.1109(16) Uani 1 1 d .
H79 H 0.2214 0.5579 0.5926 0.133 Uiso 1 1 calc R
C80 C 0.0717(4) 0.4612(4) 0.6049(3) 0.1177(18) Uani 1 1 d .
H80 H 0.0463 0.4289 0.5568 0.141 Uiso 1 1 calc R
C81 C 0.0223(3) 0.4475(2) 0.6708(2) 0.0732(9) Uani 1 1 d .
H81 H -0.0443 0.4013 0.6782 0.088 Uiso 1 1 calc R
C82 C 0.0858(3) 0.5116(3) 0.7218(2) 0.0795(10) Uani 1 1 d .
H82 H 0.0712 0.5206 0.7723 0.095 Uiso 1 1 calc R
N6 N 0.1714(2) 0.5603(2) 0.6919(2) 0.0808(9) Uani 1 1 d .
H6A H 0.2247 0.6063 0.7158 0.097 Uiso 1 1 calc R
O11 O 0.39708(14) 0.71512(11) 0.69526(9) 0.0452(4) Uani 1 1 d .
H11A H 0.4082 0.7681 0.7194 0.068 Uiso 1 1 d G
H11B H 0.4204 0.6814 0.7242 0.068 Uiso 1 1 d G

loop_
_atom_site_aniso_label
_atom_site_aniso_U_11
_atom_site_aniso_U_22
_atom_site_aniso_U_33
_atom_site_aniso_U_23
_atom_site_aniso_U_13
_atom_site_aniso_U_12
C1 0.0220(10) 0.0227(10) 0.0403(12) 0.0068(9) 0.0089(9) 0.0078(8)
C2 0.0260(10) 0.0223(10) 0.0336(11) 0.0053(8) 0.0095(9) 0.0081(8)
C3 0.0228(10) 0.0210(10) 0.0238(10) 0.0037(8) 0.0041(8) 0.0077(8)
C4 0.0227(10) 0.0207(10) 0.0239(10) 0.0017(8) 0.0066(8) 0.0085(8)
C5 0.0206(10) 0.0236(10) 0.0344(11) 0.0033(8) 0.0047(8) 0.0074(8)
C6 0.0247(11) 0.0311(11) 0.0369(12) 0.0095(9) 0.0007(9) 0.0125(9)
C7 0.0286(11) 0.0253(10) 0.0302(11) 0.0087(8) 0.0055(9) 0.0117(9)
C8 0.0257(10) 0.0196(9) 0.0234(10) 0.0015(8) 0.0061(8) 0.0105(8)
C9 0.0250(10) 0.0182(9) 0.0232(10) 0.0002(7) 0.0065(8) 0.0088(8)
C10 0.0230(10) 0.0189(9) 0.0268(10) -0.0014(8) 0.0053(8) 0.0061(8)
C11 0.0269(11) 0.0243(10) 0.0238(10) 0.0013(8) 0.0005(8) 0.0095(9)
C12 0.0278(10) 0.0212(10) 0.0212(10) 0.0033(8) 0.0043(8) 0.0097(8)
C13 0.0239(10) 0.0194(9) 0.0221(9) 0.0003(7) 0.0070(8) 0.0095(8)
C14 0.0248(10) 0.0286(11) 0.0307(11) 0.0001(8) 0.0001(8) 0.0095(9)
C15 0.0258(11) 0.0312(11) 0.0365(12) 0.0010(9) 0.0006(9) 0.0057(9)
C16 0.0331(12) 0.0442(14) 0.0428(13) -0.0013(11) 0.0098(10) 0.0081(11)
C17 0.0651(19) 0.0547(17) 0.074(2) -0.0116(15) 0.0296(16) 0.0150(15)
C18 0.0240(10) 0.0202(9) 0.0234(10) 0.0059(8) 0.0049(8) 0.0078(8)
C19 0.0237(10) 0.0171(9) 0.0227(10) 0.0052(7) 0.0039(8) 0.0069(8)
C20 0.0273(10) 0.0209(10) 0.0235(10) 0.0022(8) 0.0027(8) 0.0102(8)
C21 0.0280(11) 0.0232(10) 0.0227(10) 0.0003(8) -0.0020(8) 0.0094(8)
C22 0.0219(10) 0.0217(10) 0.0267(10) 0.0045(8) 0.0022(8) 0.0092(8)
C23 0.0244(10) 0.0184(9) 0.0239(10) 0.0041(8) 0.0038(8) 0.0080(8)
C24 0.0252(10) 0.0186(9) 0.0234(10) 0.0044(8) 0.0032(8) 0.0082(8)
C25 0.0274(11) 0.0247(10) 0.0288(10) -0.0038(8) 0.0000(8) 0.0097(9)
C26 0.0254(11) 0.0280(11) 0.0331(11) -0.0053(9) -0.0047(9) 0.0090(9)
C27 0.0221(10) 0.0253(10) 0.0323(11) 0.0048(8) 0.0022(8) 0.0098(8)
C28 0.0241(10) 0.0306(11) 0.0292(11) -0.0005(9) -0.0040(8) 0.0084(9)
C29 0.0261(11) 0.0365(12) 0.0349(11) -0.0012(9) -0.0019(9) 0.0159(9)
C30 0.0288(12) 0.0645(16) 0.0423(13) 0.0113(12) 0.0082(10) 0.0202(12)
C31 0.077(2) 0.077(2) 0.106(3) 0.046(2) 0.045(2) 0.0475(19)
C32 0.0203(10) 0.0219(11) 0.0260(10) 0.0019(8) -0.0005(8) 0.0087(8)
C33 0.0294(11) 0.0257(10) 0.0242(10) 0.0021(8) 0.0045(8) 0.0131(9)
C34 0.0284(10) 0.0200(10) 0.0216(10) -0.0020(8) 0.0030(8) 0.0104(8)
C35 0.0283(10) 0.0179(9) 0.0212(10) -0.0028(7) 0.0037(8) 0.0092(8)
C36 0.0302(11) 0.0193(10) 0.0241(10) 0.0016(8) 0.0041(8) 0.0081(8)
C37 0.0267(11) 0.0210(10) 0.0295(11) 0.0025(8) 0.0055(8) 0.0057(8)
C38 0.0260(10) 0.0209(10) 0.0275(10) -0.0029(8) -0.0010(8) 0.0089(8)
C39 0.0295(11) 0.0196(10) 0.0199(9) -0.0035(7) 0.0015(8) 0.0088(8)
C40 0.0285(10) 0.0185(9) 0.0196(9) -0.0031(7) 0.0028(8) 0.0083(8)
C41 0.0308(11) 0.0203(10) 0.0219(10) 0.0000(8) 0.0041(8) 0.0095(8)
C42 0.0268(11) 0.0240(10) 0.0263(10) 0.0000(8) 0.0073(8) 0.0071(9)
C43 0.0267(11) 0.0261(10) 0.0257(10) -0.0021(8) 0.0020(8) 0.0111(9)
C44 0.0254(11) 0.0317(11) 0.0326(11) 0.0028(9) 0.0060(9) 0.0072(9)
C45 0.0279(11) 0.0355(12) 0.0318(11) 0.0008(9) 0.0017(9) 0.0095(9)
C46 0.0347(13) 0.0773(19) 0.0553(16) 0.0276(14) 0.0112(12) 0.0249(13)
C47 0.0371(14) 0.081(2) 0.0527(16) 0.0154(14) 0.0073(12) 0.0288(14)
C48 0.0306(11) 0.0256(11) 0.0303(11) 0.0006(9) -0.0056(9) 0.0095(9)
C49 0.0338(11) 0.0277(11) 0.0263(10) 0.0009(8) -0.0024(9) 0.0101(9)
C50 0.0278(10) 0.0223(10) 0.0214(10) 0.0006(8) 0.0020(8) 0.0086(8)
C51 0.0259(11) 0.0208(10) 0.0293(10) 0.0049(8) -0.0001(8) 0.0067(8)
C52 0.0285(11) 0.0255(11) 0.0338(11) 0.0071(9) 0.0073(9) 0.0131(9)
C53 0.0331(11) 0.0218(10) 0.0259(10) 0.0051(8) 0.0075(9) 0.0125(9)
C54 0.0309(11) 0.0188(9) 0.0205(10) 0.0068(8) 0.0047(8) 0.0099(8)
C55 0.0319(11) 0.0198(10) 0.0191(9) 0.0051(8) 0.0041(8) 0.0091(8)
C56 0.0292(11) 0.0223(10) 0.0226(10) 0.0030(8) 0.0011(8) 0.0058(9)
C57 0.0262(10) 0.0274(11) 0.0266(10) 0.0014(8) 0.0059(8) 0.0090(9)
C58 0.0314(11) 0.0202(10) 0.0225(10) 0.0026(8) 0.0049(8) 0.0094(9)
C59 0.0271(10) 0.0189(9) 0.0187(9) 0.0057(7) 0.0019(8) 0.0084(8)
C60 0.0291(11) 0.0201(10) 0.0209(9) 0.0057(8) 0.0025(8) 0.0103(8)
C61 0.0273(11) 0.0310(11) 0.0331(11) -0.0013(9) 0.0008(9) 0.0076(9)
C62 0.0364(12) 0.0310(11) 0.0316(11) 0.0005(9) -0.0028(9) 0.0065(10)
C63 0.0362(13) 0.0409(13) 0.0433(13) -0.0017(11) -0.0009(10) 0.0035(11)
C64 0.0422(15) 0.0468(15) 0.0561(16) -0.0025(12) -0.0019(12) -0.0041(12)
C65 0.0352(11) 0.0214(10) 0.0202(10) 0.0035(8) 0.0047(8) 0.0090(9)
C66 0.0202(10) 0.0188(10) 0.0271(10) 0.0024(8) 0.0035(8) 0.0060(8)
N1 0.0288(9) 0.0189(8) 0.0232(8) 0.0007(6) 0.0033(7) 0.0075(7)
N2 0.0356(9) 0.0210(8) 0.0215(8) 0.0040(6) 0.0057(7) 0.0145(7)
O1 0.0198(7) 0.0285(8) 0.0488(9) 0.0137(7) 0.0020(6) 0.0057(6)
O2 0.0214(7) 0.0346(8) 0.0405(8) -0.0064(6) -0.0012(6) 0.0127(6)
O3 0.0205(7) 0.0257(7) 0.0322(7) 0.0062(6) 0.0021(6) 0.0040(6)
O4 0.0198(7) 0.0344(8) 0.0292(7) -0.0030(6) -0.0005(6) 0.0104(6)
O5 0.0404(8) 0.0207(8) 0.0397(8) -0.0005(6) 0.0147(7) 0.0070(6)
O6 0.0249(7) 0.0268(7) 0.0378(8) 0.0067(6) -0.0002(6) 0.0076(6)
O7 0.0245(7) 0.0264(7) 0.0413(8) -0.0004(6) -0.0008(6) 0.0081(6)
O8 0.0237(7) 0.0435(9) 0.0337(8) 0.0101(7) 0.0030(6) 0.0113(7)
O9 0.0271(8) 0.0349(8) 0.0314(8) -0.0080(6) 0.0008(6) 0.0035(6)
O10 0.0558(10) 0.0311(8) 0.0481(9) 0.0189(7) 0.0275(8) 0.0286(8)
C71 0.0403(14) 0.0491(15) 0.0443(14) -0.0022(11) 0.0017(11) 0.0183(12)
C72 0.0306(13) 0.0686(18) 0.0468(15) 0.0120(13) 0.0046(11) 0.0092(13)
C73 0.0481(15) 0.0554(16) 0.0578(17) 0.0233(13) -0.0027(13) 0.0149(13)
C74 0.0402(14) 0.0628(17) 0.0435(14) 0.0062(12) 0.0002(11) 0.0243(13)
N4 0.0362(11) 0.0426(11) 0.0334(10) 0.0036(8) 0.0067(8) 0.0067(9)
C75 0.086(2) 0.0370(14) 0.0421(15) -0.0085(11) -0.0245(14) 0.0250(16)
C76 0.0628(18) 0.085(2) 0.0342(13) -0.0114(13) -0.0094(12) 0.0473(18)
C77 0.0516(16) 0.0405(14) 0.0289(12) -0.0023(10) -0.0014(11) -0.0034(12)
C78 0.0597(16) 0.0543(16) 0.0272(12) 0.0007(10) -0.0040(11) 0.0330(13)
N5 0.0560(14) 0.0597(15) 0.0380(12) 0.0073(10) -0.0108(10) -0.0080(13)
C67 0.0597(18) 0.0509(16) 0.078(2) 0.0227(14) 0.0216(15) 0.0313(14)
C68 0.147(4) 0.0344(15) 0.094(2) 0.0306(15) 0.094(3) 0.049(2)
C69 0.115(3) 0.071(2) 0.061(2) -0.0033(17) 0.007(2) 0.020(2)
C70 0.094(3) 0.068(2) 0.063(2) -0.0004(17) -0.019(2) 0.0125(19)
N3 0.0700(15) 0.0432(12) 0.0319(11) 0.0010(9) 0.0037(10) 0.0209(11)
C79 0.080(3) 0.162(5) 0.098(3) -0.003(3) 0.048(2) 0.049(3)
C80 0.118(4) 0.143(4) 0.103(3) -0.079(3) -0.010(3) 0.069(3)
C81 0.0567(19) 0.0524(18) 0.107(3) 0.0004(18) 0.0009(19) 0.0194(15)
C82 0.088(3) 0.094(3) 0.063(2) 0.0071(19) -0.0012(19) 0.044(2)
N6 0.0599(18) 0.083(2) 0.111(3) -0.0250(18) -0.0081(17) 0.0437(16)
O11 0.0640(11) 0.0377(9) 0.0398(9) -0.0009(7) -0.0009(8) 0.0275(9)

loop_
_atom_type_symbol
_atom_type_description
_atom_type_scat_dispersion_real
_atom_type_scat_dispersion_imag
_atom_type_scat_source
C C 0.0181 0.0091 'International Tables Vol C Tables 4.2.6.8 and 6.1.1.4'
H H 0.0000 0.0000 'International Tables Vol C Tables 4.2.6.8 and 6.1.1.4'
N N 0.0311 0.0180 'International Tables Vol C Tables 4.2.6.8 and 6.1.1.4'
O O 0.0492 0.0322 'International Tables Vol C Tables 4.2.6.8 and 6.1.1.4'

loop_
_geom_angle_atom_site_label_1
_geom_angle_atom_site_label_2
_geom_angle_atom_site_label_3
_geom_angle
C2 C1 H1 107.7
O1 C1 H1 107.7
O1 C1 C2 111.45(16)
O2 C1 H1 107.7
O2 C1 C2 112.95(16)
O2 C1 O1 109.11(16)
C1 C2 H2A 110.2
C1 C2 H2B 110.2
C1 C2 C3 107.37(16)
H2A C2 H2B 108.5
C3 C2 H2A 110.2
C3 C2 H2B 110.2
C2 C3 H3 110.9
C2 C3 C4 107.95(15)
C2 C3 C18 107.89(15)
C4 C3 H3 110.9
C18 C3 H3 110.9
C18 C3 C4 108.09(15)
C5 C4 C3 118.32(17)
C5 C4 C13 118.19(17)
C13 C4 C3 123.29(17)
C4 C5 C6 122.29(18)
C4 C5 O1 123.86(17)
O1 C5 C6 113.84(17)
C5 C6 H6 119.9
C7 C6 C5 120.13(18)
C7 C6 H6 119.9
C6 C7 H7 119.7
C6 C7 C8 120.59(18)
C8 C7 H7 119.7
C7 C8 C9 122.25(17)
C7 C8 C13 118.73(17)
C9 C8 C13 119.02(17)
C8 C9 C66 119.56(17)
C10 C9 C8 120.84(17)
C10 C9 C66 119.48(16)
C9 C10 C11 119.92(17)
O3 C10 C9 116.78(16)
O3 C10 C11 123.27(17)
C10 C11 H11 120.1
C12 C11 C10 119.71(18)
C12 C11 H11 120.1
C11 C12 H12 118.6
C11 C12 C13 122.73(17)
C13 C12 H12 118.6
C8 C13 C4 119.70(17)
C12 C13 C4 122.98(17)
C12 C13 C8 117.32(17)
H14A C14 H14B 108.5
C15 C14 H14A 110.2
C15 C14 H14B 110.2
O3 C14 H14A 110.2
O3 C14 H14B 110.2
O3 C14 C15 107.75(16)
C14 C15 H15A 108.4
C14 C15 H15B 108.4
C14 C15 C16 115.35(18)
H15A C15 H15B 107.5
C16 C15 H15A 108.4
C16 C15 H15B 108.4
C15 C16 H16A 108.8
C15 C16 H16B 108.8
H16A C16 H16B 107.7
C17 C16 C15 113.9(2)
C17 C16 H16A 108.8
C17 C16 H16B 108.8
C16 C17 H17A 109.5
C16 C17 H17B 109.5
C16 C17 H17C 109.5
H17A C17 H17B 109.5
H17A C17 H17C 109.5
H17B C17 H17C 109.5
C19 C18 C3 123.92(17)
C27 C18 C3 117.72(17)
C27 C18 C19 118.08(17)
C18 C19 C24 120.19(17)
C20 C19 C18 122.44(17)
C20 C19 C24 117.37(17)
C19 C20 H20 118.8
C21 C20 C19 122.36(18)
C21 C20 H20 118.8
C20 C21 H21 120.1
C20 C21 C22 119.88(18)
C22 C21 H21 120.1
C23 C22 C21 120.04(17)
O4 C22 C21 123.14(17)
O4 C22 C23 116.79(17)
C22 C23 C24 120.39(17)
C22 C23 C32 119.32(17)
C24 C23 C32 120.23(17)
C23 C24 C19 119.27(17)
C25 C24 C19 118.22(17)
C25 C24 C23 122.50(17)
C24 C25 H25 119.7
C26 C25 C24 120.65(18)
C26 C25 H25 119.7
C25 C26 H26 119.7
C25 C26 C27 120.53(18)
C27 C26 H26 119.7
C18 C27 C26 121.82(18)
C18 C27 O2 123.81(18)
O2 C27 C26 114.35(17)
H28A C28 H28B 108.6
C29 C28 H28A 110.4
C29 C28 H28B 110.4
O4 C28 H28A 110.4
O4 C28 H28B 110.4
O4 C28 C29 106.56(16)
C28 C29 H29A 108.7
C28 C29 H29B 108.7
C28 C29 C30 114.06(18)
H29A C29 H29B 107.6
C30 C29 H29A 108.7
C30 C29 H29B 108.7
C29 C30 H30A 108.9
C29 C30 H30B 108.9
H30A C30 H30B 107.7
C31 C30 C29 113.4(2)
C31 C30 H30A 108.9
C31 C30 H30B 108.9
C30 C31 H31A 109.5
C30 C31 H31B 109.5
C30 C31 H31C 109.5
H31A C31 H31B 109.5
H31A C31 H31C 109.5
H31B C31 H31C 109.5
N1 C32 C23 115.19(16)
O5 C32 C23 122.27(17)
O5 C32 N1 122.53(18)
H33A C33 H33B 108.1
C34 C33 H33A 109.6
C34 C33 H33B 109.6
N1 C33 H33A 109.6
N1 C33 H33B 109.6
N1 C33 C34 110.43(15)
C35 C34 C33 120.14(17)
C43 C34 C33 119.92(17)
C43 C34 C35 119.92(17)
C34 C35 C36 121.59(17)
C34 C35 C40 120.34(17)
C36 C35 C40 118.06(17)
C35 C36 H36 119.5
C37 C36 C35 121.08(18)
C37 C36 H36 119.5
C36 C37 H37 119.9
C36 C37 C38 120.26(18)
C38 C37 H37 119.9
C39 C38 C37 122.06(18)
C39 C38 O6 124.26(17)
O6 C38 C37 113.68(16)
C38 C39 C40 118.04(17)
C38 C39 C50 117.37(17)
C40 C39 C50 124.28(17)
C35 C40 C39 120.23(17)
C41 C40 C35 116.96(17)
C41 C40 C39 122.81(17)
C40 C41 H41 118.9
C42 C41 C40 122.12(18)
C42 C41 H41 118.9
C41 C42 H42 119.8
C41 C42 C43 120.33(18)
C43 C42 H42 119.8
C34 C43 C42 120.05(18)
O8 C43 C34 116.66(17)
O8 C43 C42 123.29(17)
H44A C44 H44B 108.5
C45 C44 H44A 110.1
C45 C44 H44B 110.1
O8 C44 H44A 110.1
O8 C44 H44B 110.1
O8 C44 C45 107.81(16)
C44 C45 H45A 109.1
C44 C45 H45B 109.1
C44 C45 C46 112.66(18)
H45A C45 H45B 107.8
C46 C45 H45A 109.1
C46 C45 H45B 109.1
C45 C46 H46A 108.8
C45 C46 H46B 108.8
C45 C46 C47 113.7(2)
H46A C46 H46B 107.7
C47 C46 H46A 108.8
C47 C46 H46B 108.8
C46 C47 H47A 109.5
C46 C47 H47B 109.5
C46 C47 H47C 109.5
H47A C47 H47B 109.5
H47A C47 H47C 109.5
H47B C47 H47C 109.5
C49 C48 H48 107.9
O6 C48 H48 107.9
O6 C48 C49 112.42(17)
O6 C48 O7 108.51(16)
O7 C48 H48 107.9
O7 C48 C49 112.13(16)
C48 C49 H49A 110.2
C48 C49 H49B 110.2
C48 C49 C50 107.54(16)
H49A C49 H49B 108.5
C50 C49 H49A 110.2
C50 C49 H49B 110.2
C39 C50 C49 107.98(16)
C39 C50 H50 111.0
C39 C50 C60 107.43(15)
C49 C50 H50 111.0
C49 C50 C60 108.20(16)
C60 C50 H50 111.0
C60 C51 C52 121.91(18)
C60 C51 O7 124.08(18)
O7 C51 C52 114.00(17)
C51 C52 H52 119.8
C53 C52 C51 120.37(18)
C53 C52 H52 119.8
C52 C53 H53 119.5
C52 C53 C54 121.04(18)
C54 C53 H53 119.5
C53 C54 C55 121.82(17)
C53 C54 C59 118.07(17)
C55 C54 C59 120.11(17)
C54 C55 C65 119.98(17)
C56 C55 C54 120.05(17)
C56 C55 C65 119.93(18)
C55 C56 C57 119.96(18)
C55 C56 O9 117.42(17)
O9 C56 C57 122.62(18)
C56 C57 H57 119.8
C58 C57 C56 120.50(18)
C58 C57 H57 119.8
C57 C58 H58 118.9
C57 C58 C59 122.11(18)
C59 C58 H58 118.9
C54 C59 C60 120.35(17)
C58 C59 C54 117.10(17)
C58 C59 C60 122.54(17)
C51 C60 C50 118.13(17)
C51 C60 C59 118.06(17)
C59 C60 C50 123.54(17)
H61A C61 H61B 108.3
C62 C61 H61A 109.9
C62 C61 H61B 109.9
O9 C61 H61A 109.9
O9 C61 H61B 109.9
O9 C61 C62 108.80(17)
C61 C62 H62A 109.5
C61 C62 H62B 109.5
C61 C62 C63 110.75(19)
H62A C62 H62B 108.1
C63 C62 H62A 109.5
C63 C62 H62B 109.5
C62 C63 H63A 109.0
C62 C63 H63B 109.0
C62 C63 C64 112.8(2)
H63A C63 H63B 107.8
C64 C63 H63A 109.0
C64 C63 H63B 109.0
C63 C64 H64A 109.5
C63 C64 H64B 109.5
C63 C64 H64C 109.5
H64A C64 H64B 109.5
H64A C64 H64C 109.5
H64B C64 H64C 109.5
C55 C65 H65A 109.8
C55 C65 H65B 109.8
H65A C65 H65B 108.2
N2 C65 C55 109.37(15)
N2 C65 H65A 109.8
N2 C65 H65B 109.8
N2 C66 C9 113.75(16)
O10 C66 C9 123.25(17)
O10 C66 N2 122.99(17)
C32 N1 C33 124.44(16)
C32 N1 H1A 117.8
C33 N1 H1A 117.8
C65 N2 H2 117.7
C66 N2 C65 124.61(16)
C66 N2 H2 117.7
C5 O1 C1 117.61(15)
C27 O2 C1 118.26(15)
C10 O3 C14 117.29(15)
C22 O4 C28 117.77(15)
C38 O6 C48 118.10(15)
C51 O7 C48 117.22(15)
C43 O8 C44 119.37(15)
C56 O9 C61 117.65(15)
C72 C71 H71 125.9
C72 C71 N4 108.2(2)
N4 C71 H71 125.9
C71 C72 H72 126.1
C71 C72 C73 107.7(2)
C73 C72 H72 126.1
C72 C73 H73 126.5
C74 C73 C72 107.0(2)
C74 C73 H73 126.5
C73 C74 H74 126.1
N4 C74 C73 107.8(2)
N4 C74 H74 126.1
C71 N4 C74 109.2(2)
C71 N4 H4 125.4
C74 N4 H4 125.4
C76 C75 H75 125.8
N5 C75 H75 125.8
N5 C75 C76 108.5(2)
C75 C76 H76 126.2
C75 C76 C77 107.6(3)
C77 C76 H76 126.2
C76 C77 H77 126.7
C78 C77 C76 106.5(2)
C78 C77 H77 126.7
C77 C78 H78 126.8
N5 C78 C77 106.4(2)
N5 C78 H78 126.8
C75 N5 C78 111.0(2)
C75 N5 H5 124.5
C78 N5 H5 124.5
C68 C67 H67 129.0
N3 C67 H67 129.0
N3 C67 C68 101.9(3)
C67 C68 H68 127.8
C69 C68 C67 104.5(3)
C69 C68 H68 127.8
C68 C69 H69 124.5
C70 C69 C68 111.0(4)
C70 C69 H69 124.5
C69 C70 H70 125.5
C69 C70 N3 108.9(4)
N3 C70 H70 125.5
C67 N3 H3A 123.2
C70 N3 C67 113.6(3)
C70 N3 H3A 123.2
C80 C79 H79 125.1
N6 C79 H79 125.1
N6 C79 C80 109.8(4)
C79 C80 H80 128.1
C81 C80 C79 103.9(3)
C81 C80 H80 128.1
C80 C81 H81 126.8
C82 C81 C80 106.4(3)
C82 C81 H81 126.8
C81 C82 H82 125.4
N6 C82 C81 109.3(3)
N6 C82 H82 125.4
C79 N6 C82 110.5(4)
C79 N6 H6A 124.7
C82 N6 H6A 124.7
H11A O11 H11B 109.4

loop_
_geom_bond_atom_site_label_1
_geom_bond_atom_site_label_2
_geom_bond_distance
C1 H1 1.0000
C1 C2 1.503(3)
C1 O1 1.418(2)
C1 O2 1.417(2)
C2 H2A 0.9900
C2 H2B 0.9900
C2 C3 1.524(3)
C3 H3 1.0000
C3 C4 1.531(3)
C3 C18 1.526(3)
C4 C5 1.368(3)
C4 C13 1.431(3)
C5 C6 1.406(3)
C5 O1 1.387(2)
C6 H6 0.9500
C6 C7 1.361(3)
C7 H7 0.9500
C7 C8 1.416(3)
C8 C9 1.424(3)
C8 C13 1.429(3)
C9 C10 1.374(3)
C9 C66 1.501(3)
C10 C11 1.409(3)
C10 O3 1.371(2)
C11 H11 0.9500
C11 C12 1.362(3)
C12 H12 0.9500
C12 C13 1.410(3)
C14 H14A 0.9900
C14 H14B 0.9900
C14 C15 1.501(3)
C14 O3 1.437(2)
C15 H15A 0.9900
C15 H15B 0.9900
C15 C16 1.515(3)
C16 H16A 0.9900
C16 H16B 0.9900
C16 C17 1.507(4)
C17 H17A 0.9800
C17 H17B 0.9800
C17 H17C 0.9800
C18 C19 1.427(3)
C18 C27 1.374(3)
C19 C20 1.414(3)
C19 C24 1.430(3)
C20 H20 0.9500
C20 C21 1.363(3)
C21 H21 0.9500
C21 C22 1.408(3)
C22 C23 1.380(3)
C22 O4 1.362(2)
C23 C24 1.423(3)
C23 C32 1.504(3)
C24 C25 1.419(3)
C25 H25 0.9500
C25 C26 1.359(3)
C26 H26 0.9500
C26 C27 1.407(3)
C27 O2 1.383(2)
C28 H28A 0.9900
C28 H28B 0.9900
C28 C29 1.494(3)
C28 O4 1.442(2)
C29 H29A 0.9900
C29 H29B 0.9900
C29 C30 1.525(3)
C30 H30A 0.9900
C30 H30B 0.9900
C30 C31 1.505(4)
C31 H31A 0.9800
C31 H31B 0.9800
C31 H31C 0.9800
C32 N1 1.324(2)
C32 O5 1.243(2)
C33 H33A 0.9900
C33 H33B 0.9900
C33 C34 1.505(3)
C33 N1 1.466(2)
C34 C35 1.422(3)
C34 C43 1.381(3)
C35 C36 1.422(3)
C35 C40 1.428(3)
C36 H36 0.9500
C36 C37 1.356(3)
C37 H37 0.9500
C37 C38 1.408(3)
C38 C39 1.373(3)
C38 O6 1.385(2)
C39 C40 1.432(3)
C39 C50 1.524(3)
C40 C41 1.416(3)
C41 H41 0.9500
C41 C42 1.368(3)
C42 H42 0.9500
C42 C43 1.408(3)
C43 O8 1.371(2)
C44 H44A 0.9900
C44 H44B 0.9900
C44 C45 1.507(3)
C44 O8 1.434(2)
C45 H45A 0.9900
C45 H45B 0.9900
C45 C46 1.507(3)
C46 H46A 0.9900
C46 H46B 0.9900
C46 C47 1.511(4)
C47 H47A 0.9800
C47 H47B 0.9800
C47 H47C 0.9800
C48 H48 1.0000
C48 C49 1.507(3)
C48 O6 1.417(2)
C48 O7 1.419(3)
C49 H49A 0.9900
C49 H49B 0.9900
C49 C50 1.525(3)
C50 H50 1.0000
C50 C60 1.531(3)
C51 C52 1.407(3)
C51 C60 1.374(3)
C51 O7 1.385(2)
C52 H52 0.9500
C52 C53 1.359(3)
C53 H53 0.9500
C53 C54 1.418(3)
C54 C55 1.425(3)
C54 C59 1.429(3)
C55 C56 1.375(3)
C55 C65 1.506(3)
C56 C57 1.410(3)
C56 O9 1.375(2)
C57 H57 0.9500
C57 C58 1.363(3)
C58 H58 0.9500
C58 C59 1.414(3)
C59 C60 1.431(3)
C61 H61A 0.9900
C61 H61B 0.9900
C61 C62 1.509(3)
C61 O9 1.434(2)
C62 H62A 0.9900
C62 H62B 0.9900
C62 C63 1.522(3)
C63 H63A 0.9900
C63 H63B 0.9900
C63 C64 1.522(3)
C64 H64A 0.9800
C64 H64B 0.9800
C64 H64C 0.9800
C65 H65A 0.9900
C65 H65B 0.9900
C65 N2 1.463(2)
C66 N2 1.327(2)
C66 O10 1.233(2)
N1 H1A 0.8800
N2 H2 0.8800
C71 H71 0.9500
C71 C72 1.351(4)
C71 N4 1.353(3)
C72 H72 0.9500
C72 C73 1.398(4)
C73 H73 0.9500
C73 C74 1.366(4)
C74 H74 0.9500
C74 N4 1.357(3)
N4 H4 0.8800
C75 H75 0.9500
C75 C76 1.349(4)
C75 N5 1.290(4)
C76 H76 0.9500
C76 C77 1.383(4)
C77 H77 0.9500
C77 C78 1.366(4)
C78 H78 0.9500
C78 N5 1.356(3)
N5 H5 0.8800
C67 H67 0.9500
C67 C68 1.489(5)
C67 N3 1.328(3)
C68 H68 0.9500
C68 C69 1.375(6)
C69 H69 0.9500
C69 C70 1.267(5)
C70 H70 0.9500
C70 N3 1.323(4)
N3 H3A 0.8800
C79 H79 0.9500
C79 C80 1.385(6)
C79 N6 1.234(5)
C80 H80 0.9500
C80 C81 1.376(6)
C81 H81 0.9500
C81 C82 1.324(5)
C82 H82 0.9500
C82 N6 1.301(5)
N6 H6A 0.8800
O11 H11A 0.8703
O11 H11B 0.8702
